data_2004661
loop_
_publ_author_name
'Cote, M. L.'
'Thompson, H. W.'
'Lalancette, R. A.'

_publ_section_title
;
 Hydrogen-Bonding Pattern of a \b-Keto Acid:
 (+-)-10-oxo-3,4-benzobicyclo[4.3.1]dec-3-ene-1-carboxylic Acid
;
_journal_issue 3
_journal_name_full 'Acta Crystallographica Section C'
_journal_page_first 684
_journal_page_last 687
_journal_paper_doi 10.1107/S0108270195012303
_journal_volume 52
_journal_year 1996
_chemical_formula_sum 'C15 H16 O3'
_chemical_formula_weight 244.279
_space_group_IT_number 2
_symmetry_cell_setting triclinic
_symmetry_space_group_name_Hall '-P 1'
_symmetry_space_group_name_H-M 'P -1'
_atom_type_scat_source IntTabIV
_cell_angle_alpha 82.556(8)
_cell_angle_beta 76.504(9)
_cell_angle_gamma 67.621(7)
_cell_formula_units_Z 2
_cell_length_a 6.629(1)
_cell_length_b 7.908(1)
_cell_length_c 12.985(1)
_cell_measurement_reflns_used 34
_cell_measurement_temperature 297
_cell_measurement_theta_max 18.9
_cell_measurement_theta_min 6.7
_cell_volume 611.43(13)
_diffrn_measurement_device 'Siemens P4'
_diffrn_measurement_method \q/2\q
_diffrn_radiation_type MoK\a
_diffrn_radiation_wavelength 0.71073
_diffrn_reflns_av_R_equivalents 0.0433
_diffrn_reflns_limit_h_max 7
_diffrn_reflns_limit_h_min 0
_diffrn_reflns_limit_k_max 9
_diffrn_reflns_limit_k_min -8
_diffrn_reflns_limit_l_max 15
_diffrn_reflns_limit_l_min -15
_diffrn_reflns_number 2351
_diffrn_reflns_theta_max 25
_diffrn_standards_decay_% 1.14
_diffrn_standards_interval_count 47
_diffrn_standards_number 3
_exptl_absorpt_coefficient_mu 0.091
_exptl_absorpt_correction_T_max 0.9884
_exptl_absorpt_correction_T_min 0.9546
_exptl_absorpt_correction_type analytical
_exptl_crystal_colour Colorless
_exptl_crystal_density_diffrn 1.327
_exptl_crystal_description Parallelepiped
_exptl_crystal_size_max 0.60
_exptl_crystal_size_mid 0.48
_exptl_crystal_size_min 0.08
_refine_diff_density_max 0.25
_refine_diff_density_min -0.15
_refine_ls_extinction_coef 0.0142
_refine_ls_extinction_method 'empirical isotropic extinction'
_refine_ls_goodness_of_fit_obs 1.20
_refine_ls_hydrogen_treatment 'H atoms refined riding on associated C atoms'
_refine_ls_number_parameters 167
_refine_ls_number_reflns 1419
_refine_ls_R_factor_obs 0.0450
_refine_ls_shift/esd_max 0.018
_refine_ls_structure_factor_coef F
_refine_ls_weighting_details 'w = 1/[\s^2^(F) + 0.00070F^2^]'
_refine_ls_weighting_scheme calc
_refine_ls_wR_factor_obs 0.0581
_reflns_number_observed 1419
_reflns_number_total 2147
_reflns_observed_criterion F>4\s(F)
_cod_data_source_file sz1015.cif
_cod_data_source_block sz1015a
_cod_depositor_comments
;
The following automatic conversions were performed:

'_refine_ls_weighting_scheme' value 'w = 1/[\s^2^(F) + 0.00070F^2^]'
was changed to 'calc'. New tag '_refine_ls_weighting_details' was
created. The value of the new tag was set to 'w = 1/[\s^2^(F) +
0.00070F^2^]'.

Automatic conversion script
Id: cif_fix_values 3143 2015-03-26 13:38:13Z robertas 
;
_cod_original_cell_volume 611.5(2)
_cod_database_code 2004661

loop_
_symmetry_equiv_pos_as_xyz
x,y,z
-x,-y,-z

loop_
_atom_site_label
_atom_site_fract_x
_atom_site_fract_y
_atom_site_fract_z
_atom_site_U_iso_or_equiv
O(1) .3823(3) .2854(3) .7466(1) .057(1)
O(2) .2849(3) .2033(3) .9873(1) .067(1)
O(3) .3877(3) -.0533(2) .9071(2) .069(1)
C(1) .0853(4) .2033(3) .8553(2) .040(1)
C(2) .0105(4) .0599(3) .8184(2) .044(1)
C(3) .1325(4) -.0167(3) .7118(2) .044(1)
C(4) .1079(4) .0982(3) .6197(2) .048(1)
C(5) -.0420(4) .2961(3) .6299(2) .055(1)
C(6) .0370(4) .4127(3) .6874(2) .050(1)
C(7) -.1574(4) .5600(3) .7537(2) .062(1)
C(8) -.2772(4) .4785(3) .8495(2) .058(1)
C(9) -.1163(4) .3537(3) .9186(2) .052(1)
C(10) .1908(4) .2965(3) .7598(2) .042(1)
C(11) .2642(4) .1106(3) .9212(2) .044(1)
C(12) .2633(4) -.2006(4) .7024(2) .056(1)
C(13) .3699(5) -.2744(5) .6048(3) .070(1)
C(14) .3485(5) -.1619(5) .5150(3) .073(2)
C(15) .2182(5) .0230(4) .5220(2) .063(1)
H(2A) -.1455 .1163 .8171 .058(2)
H(2B) .0287 .0404 .8701 .058(2)
H(5A) -.1865 .3011 .6684 .058(2)
H(5B) -.0581 .3501 .5602 .058(2)
H(6A) .1175 .4731 .6346 .056(7)
H(7A) -.2612 .6327 .7100 .058(2)
H(7B) -.1020 .6395 .7788 .058(2)
H(8A) -.3439 .4070 .8247 .058(2)
H(8B) -.3938 .5742 .8905 .058(2)
H(9A) -.0621 .4281 .9493 .058(2)
H(9B) -.1942 .2973 .9754 .058(2)
H(12A) .2793 -.2778 .7657 .078(5)
H(13A) .4586 -.4025 .6004 .078(5)
H(14A) .4233 -.2121 .4469 .078(5)
H(15A) .2043 .0998 .4585 .078(5)
H(2C) .40279 .13529 1.02448 ?

loop_
_geom_angle_atom_site_label_1
_geom_angle_atom_site_label_2
_geom_angle_atom_site_label_3
_geom_angle_site_symmetry_3
_geom_angle
_geom_angle_publ_flag
C(2) C(1) C(9) . 111.0(2) yes
C(9) C(1) C(10) . 107.9(2) yes
C(9) C(1) C(11) . 110.5(2) yes
C(1) C(2) C(3) . 115.9(2) yes
C(2) C(3) C(12) . 120.9(2) yes
C(3) C(4) C(5) . 119.2(2) yes
C(5) C(4) C(15) . 122.2(2) yes
C(5) C(6) C(7) . 112.7(2) yes
C(7) C(6) C(10) . 107.9(2) yes
C(7) C(8) C(9) . 111.5(2) yes
O(1) C(10) C(1) . 121.8(2) yes
C(1) C(10) C(6) . 115.6(2) yes
O(2) C(11) C(1) . 118.5(2) yes
C(3) C(12) C(13) . 121.6(3) yes
C(13) C(14) C(15) . 120.5(3) yes
C(11) O(2) O(3) 2_657 119.2(2) yes
C(2) C(1) C(10) . 110.3(2) yes
C(2) C(1) C(11) . 111.0(2) yes
C(10) C(1) C(11) . 105.9(2) yes
C(2) C(3) C(4) . 119.7(2) yes
C(4) C(3) C(12) . 119.3(2) yes
C(3) C(4) C(15) . 118.6(2) yes
C(4) C(5) C(6) . 115.2(2) yes
C(5) C(6) C(10) . 112.0(2) yes
C(6) C(7) C(8) . 112.4(2) yes
C(1) C(9) C(8) . 112.8(2) yes
O(1) C(10) C(6) . 122.5(2) yes
O(2) C(11) O(3) . 122.1(2) yes
O(3) C(11) C(1) . 119.3(3) yes
C(12) C(13) C(14) . 119.1(3) yes
C(4) C(15) C(14) . 120.9(3) yes
C(11) O(3) O(2) 2_657 118.6(2) yes

loop_
_geom_bond_atom_site_label_1
_geom_bond_atom_site_label_2
_geom_bond_site_symmetry_2
_geom_bond_distance
_geom_bond_publ_flag
O(1) C(10) . 1.210(3) yes
O(3) C(11) . 1.252(3) yes
C(1) C(9) . 1.551(3) yes
C(1) C(11) . 1.525(3) yes
C(3) C(4) . 1.406(3) yes
C(4) C(5) . 1.504(3) yes
C(5) C(6) . 1.553(5) yes
C(6) C(10) . 1.510(3) yes
C(8) C(9) . 1.527(4) yes
C(13) C(14) . 1.372(5) yes
O(2) O(3) 2_657 2.647(3) yes
O(2) C(11) . 1.259(4) yes
C(1) C(2) . 1.563(4) yes
C(1) C(10) . 1.524(3) yes
C(2) C(3) . 1.503(3) yes
C(3) C(12) . 1.385(3) yes
C(4) C(15) . 1.389(4) yes
C(6) C(7) . 1.535(3) yes
C(7) C(8) . 1.522(4) yes
C(12) C(13) . 1.381(4) yes
C(14) C(15) . 1.389(5) yes
